data_4110477
loop_
_publ_author_name
'Matthew B. Harney'
'Richard J. Keaton'
'James C. Fettinger'
'Lawrence R. Sita'

_publ_section_title
;
 Living Ziegler-Natta Polymerization by Early Transition Metals: Synthesis
 and Evaluation of Cationic Zirconium Alkyl Complexes Bearing \b-Hydrogens
 as Models for Propagating Centers
;
_journal_name_full 'Journal of the American Chemical Society'
_journal_page_first 3420
_journal_page_last 3432
_journal_paper_doi 10.1021/ja057866v
_journal_volume 128
_journal_year 2006
_chemical_formula_moiety 'C46 H41 B F20 N2 Zr'
_chemical_formula_sum 'C46 H41 B F20 N2 Zr'
_chemical_formula_weight 1103.84
_chemical_name_systematic
; 
 ? 
;
_space_group_IT_number 2
_symmetry_cell_setting triclinic
_symmetry_space_group_name_Hall '-P 1'
_symmetry_space_group_name_H-M 'P -1'
_atom_sites_solution_hydrogens geom
_atom_sites_solution_primary direct
_atom_sites_solution_secondary difmap
_audit_creation_method SHELXL-97
_cell_angle_alpha 70.9290(10)
_cell_angle_beta 72.1160(10)
_cell_angle_gamma 77.0170(10)
_cell_formula_units_Z 2
_cell_length_a 11.2046(8)
_cell_length_b 13.3258(9)
_cell_length_c 17.3270(12)
_cell_measurement_reflns_used 8476
_cell_measurement_temperature 173(2)
_cell_measurement_theta_max 27.428
_cell_measurement_theta_min 2.349
_cell_volume 2304.6(3)
_computing_cell_refinement 'Bruker SMART'
_computing_data_collection 'Bruker SMART'
_computing_data_reduction 'Bruker SAINT'
_computing_molecular_graphics 'Bruker SHELXTL'
_computing_publication_material 'Bruker SHELXTL'
_computing_structure_refinement 'SHELXL-97 (Sheldrick, 1997)'
_computing_structure_solution 'SHELXS-97 (Sheldrick, 1990)'
_diffrn_ambient_temperature 173(2)
_diffrn_measured_fraction_theta_full 0.999
_diffrn_measured_fraction_theta_max 0.999
_diffrn_measurement_device_type 'CCD area detector'
_diffrn_measurement_method 'phi and omega scans'
_diffrn_radiation_monochromator graphite
_diffrn_radiation_source 'fine-focus sealed tube'
_diffrn_radiation_type MoK\a
_diffrn_radiation_wavelength 0.71073
_diffrn_reflns_av_R_equivalents 0.0203
_diffrn_reflns_av_sigmaI/netI 0.0301
_diffrn_reflns_limit_h_max 14
_diffrn_reflns_limit_h_min -14
_diffrn_reflns_limit_k_max 17
_diffrn_reflns_limit_k_min -17
_diffrn_reflns_limit_l_max 22
_diffrn_reflns_limit_l_min -22
_diffrn_reflns_number 21038
_diffrn_reflns_theta_full 27.50
_diffrn_reflns_theta_max 27.50
_diffrn_reflns_theta_min 1.78
_diffrn_standards_decay_% 0
_exptl_absorpt_coefficient_mu 0.356
_exptl_absorpt_correction_T_max 0.9539
_exptl_absorpt_correction_T_min 0.9110
_exptl_absorpt_correction_type 'empirical, SADABS (multi-scan)'
_exptl_absorpt_process_details 'Blessing,R.H.(1995).Acta Cryst.,A51,33-38.'
_exptl_crystal_colour Orange
_exptl_crystal_density_diffrn 1.591
_exptl_crystal_density_meas 0
_exptl_crystal_description Block
_exptl_crystal_F_000 1112
_exptl_crystal_size_max 0.27
_exptl_crystal_size_mid 0.24
_exptl_crystal_size_min 0.13
_refine_diff_density_max 1.164
_refine_diff_density_min -0.956
_refine_diff_density_rms 0.096
_refine_ls_extinction_method none
_refine_ls_goodness_of_fit_ref 1.079
_refine_ls_hydrogen_treatment mixed
_refine_ls_matrix_type full
_refine_ls_number_parameters 798
_refine_ls_number_reflns 10584
_refine_ls_number_restraints 21
_refine_ls_restrained_S_all 1.079
_refine_ls_R_factor_all 0.0600
_refine_ls_R_factor_gt 0.0460
_refine_ls_shift/su_max 0.002
_refine_ls_shift/su_mean 0.000
_refine_ls_structure_factor_coef Fsqd
_refine_ls_weighting_details 'calc w=1/[\s^2^(Fo^2^)+(0.0904P)^2^+0.1078P] where P=(Fo^2^+2Fc^2^)/3'
_refine_ls_weighting_scheme calc
_refine_ls_wR_factor_gt 0.1234
_refine_ls_wR_factor_ref 0.1323
_reflns_number_gt 8573
_reflns_number_total 10584
_reflns_threshold_expression >2sigma(I)
_cod_data_source_file ja057866vsi20051119_012353.cif
_cod_data_source_block {Cp*Zr(iBu)[N(tBu)C(Me)N(Et)]}[B(C6F5)4]
_cod_database_code 4110477

loop_
_symmetry_equiv_pos_as_xyz
'x, y, z'
'-x, -y, -z'

loop_
_atom_site_label
_atom_site_type_symbol
_atom_site_fract_x
_atom_site_fract_y
_atom_site_fract_z
_atom_site_U_iso_or_equiv
_atom_site_adp_type
_atom_site_occupancy
_atom_site_symmetry_multiplicity
_atom_site_calc_flag
_atom_site_refinement_flags
Zr1 Zr 0.70589(2) 0.174800(17) 0.752552(13) 0.02999(8) Uani 1 1 d .
N1 N 0.67758(18) 0.11020(14) 0.66267(12) 0.0305(4) Uani 1 1 d .
N2 N 0.61254(18) 0.28321(15) 0.65615(12) 0.0322(4) Uani 1 1 d .
CNT1 C 0.59423(11) 0.14738(9) 0.88386(7) 0.000 Uiso 0.00 1 d P
C1 C 0.5019(2) 0.19375(18) 0.85896(14) 0.0348(5) Uani 1 1 d .
C2 C 0.5461(2) 0.08175(18) 0.87270(14) 0.0360(5) Uani 1 1 d .
C3 C 0.6569(2) 0.0610(2) 0.90193(15) 0.0396(5) Uani 1 1 d .
C4 C 0.6810(2) 0.1588(2) 0.90655(15) 0.0409(5) Uani 1 1 d .
C5 C 0.5853(2) 0.24163(19) 0.87917(15) 0.0374(5) Uani 1 1 d .
C6 C 0.3805(3) 0.2475(2) 0.83407(19) 0.0439(6) Uani 1 1 d .
H6A H 0.379(4) 0.224(3) 0.786(3) 0.082(12) Uiso 1 1 d .
H6B H 0.376(4) 0.331(3) 0.816(2) 0.078(11) Uiso 1 1 d .
H6C H 0.306(3) 0.224(2) 0.881(2) 0.055(9) Uiso 1 1 d .
C7 C 0.4789(3) 0.0000(2) 0.86640(19) 0.0480(6) Uani 1 1 d D
H7A H 0.405(2) -0.009(3) 0.9118(15) 0.086(12) Uiso 1 1 d D
H7B H 0.541(3) -0.061(3) 0.879(2) 0.110(16) Uiso 1 1 d D
H7C H 0.464(3) 0.010(3) 0.8125(13) 0.079(12) Uiso 1 1 d D
C8 C 0.7344(3) -0.0473(2) 0.92707(19) 0.0534(7) Uani 1 1 d D
H8A H 0.736(5) -0.106(3) 0.907(3) 0.16(2) Uiso 1 1 d D
H8B H 0.730(4) -0.071(3) 0.9869(11) 0.110(16) Uiso 1 1 d D
H8C H 0.822(2) -0.025(3) 0.902(2) 0.084(12) Uiso 1 1 d D
C9 C 0.7784(3) 0.1678(3) 0.9456(2) 0.0555(7) Uani 1 1 d D
H9A H 0.802(3) 0.2394(14) 0.9276(17) 0.052(9) Uiso 1 1 d D
H9B H 0.860(2) 0.125(2) 0.9254(19) 0.069(10) Uiso 1 1 d D
H9C H 0.755(3) 0.139(2) 1.0054(11) 0.097(14) Uiso 1 1 d D
C10 C 0.5662(3) 0.3565(2) 0.8804(2) 0.0509(7) Uani 1 1 d .
H10A H 0.511(4) 0.360(3) 0.937(3) 0.081(12) Uiso 1 1 d .
H10B H 0.534(4) 0.404(3) 0.835(2) 0.076(12) Uiso 1 1 d .
H10C H 0.647(4) 0.382(3) 0.875(3) 0.096(14) Uiso 1 1 d .
C11 C 0.6232(2) 0.20635(17) 0.62007(14) 0.0298(4) Uani 1 1 d .
C12 C 0.5795(3) 0.2254(2) 0.54285(17) 0.0394(5) Uani 1 1 d .
H12A H 0.642(4) 0.262(3) 0.494(2) 0.068(10) Uiso 1 1 d .
H12B H 0.509(4) 0.266(3) 0.546(2) 0.074(12) Uiso 1 1 d .
H12C H 0.587(3) 0.160(3) 0.533(2) 0.066(10) Uiso 1 1 d .
C13 C 0.7256(2) 0.01078(18) 0.63614(14) 0.0321(5) Uani 1 1 d .
C14 C 0.7893(3) -0.0638(2) 0.70466(17) 0.0391(5) Uani 1 1 d .
H14A H 0.859(3) -0.034(2) 0.7118(19) 0.050(8) Uiso 1 1 d .
H14B H 0.829(3) -0.129(2) 0.6902(18) 0.046(8) Uiso 1 1 d .
H14C H 0.724(3) -0.072(2) 0.7568(17) 0.036(7) Uiso 1 1 d .
C15 C 0.6197(3) -0.0425(2) 0.63306(19) 0.0420(6) Uani 1 1 d .
H15A H 0.554(3) -0.044(2) 0.683(2) 0.053(9) Uiso 1 1 d .
H15B H 0.653(3) -0.110(3) 0.6275(19) 0.046(8) Uiso 1 1 d .
H15C H 0.580(3) -0.002(2) 0.586(2) 0.051(8) Uiso 1 1 d .
C16 C 0.8252(3) 0.0315(2) 0.55137(18) 0.0460(6) Uani 1 1 d .
H16A H 0.789(3) 0.083(3) 0.516(2) 0.053(9) Uiso 1 1 d .
H16B H 0.852(3) -0.034(3) 0.541(2) 0.060(9) Uiso 1 1 d .
H16C H 0.894(3) 0.064(3) 0.553(2) 0.066(10) Uiso 1 1 d .
C17 C 0.5499(2) 0.39252(19) 0.62611(16) 0.0377(5) Uani 1 1 d .
H17A H 0.514(3) 0.420(2) 0.6701(19) 0.045(8) Uiso 1 1 d .
H17B H 0.464(3) 0.389(2) 0.6192(18) 0.047(8) Uiso 1 1 d .
C18 C 0.6313(3) 0.4614(2) 0.54961(18) 0.0437(6) Uani 1 1 d .
H18A H 0.713(4) 0.467(3) 0.557(2) 0.075(11) Uiso 1 1 d .
H18B H 0.585(3) 0.539(3) 0.532(2) 0.060(9) Uiso 1 1 d .
H18C H 0.650(3) 0.438(3) 0.499(2) 0.056(9) Uiso 1 1 d .
C19 C 0.9075(3) 0.1770(2) 0.73814(19) 0.0445(6) Uani 1 1 d .
H19A H 0.948(3) 0.147(3) 0.788(2) 0.074(11) Uiso 1 1 d .
H19B H 0.959(3) 0.131(3) 0.704(2) 0.061(9) Uiso 1 1 d .
C20 C 0.8833(3) 0.2987(2) 0.70543(19) 0.0490(6) Uani 1 1 d .
H20A H 0.783(3) 0.331(2) 0.7147(17) 0.038(7) Uiso 1 1 d .
C21 C 0.9342(3) 0.3375(3) 0.6112(2) 0.0641(8) Uani 1 1 d .
H21A H 1.040(2) 0.308(2) 0.5865(16) 0.032(6) Uiso 1 1 d .
H21B H 0.908(4) 0.428(3) 0.588(3) 0.087(12) Uiso 1 1 d .
H21C H 0.900(4) 0.297(3) 0.586(2) 0.073(11) Uiso 1 1 d .
C22 C 0.9280(4) 0.3581(3) 0.7518(3) 0.0641(9) Uani 1 1 d .
H22A H 0.893(4) 0.321(3) 0.824(2) 0.075(11) Uiso 1 1 d .
H22B H 0.895(3) 0.456(3) 0.734(2) 0.066(10) Uiso 1 1 d .
H22C H 1.026(4) 0.349(3) 0.736(3) 0.083(12) Uiso 1 1 d .
B31 B 0.2664(2) 0.74240(19) 0.77897(15) 0.0282(5) Uani 1 1 d .
C31 C 0.2130(2) 0.69566(17) 0.72043(14) 0.0289(4) Uani 1 1 d .
C32 C 0.1315(2) 0.75148(17) 0.66905(14) 0.0292(4) Uani 1 1 d .
C33 C 0.0820(2) 0.70531(18) 0.62671(14) 0.0327(5) Uani 1 1 d .
C34 C 0.1132(2) 0.59697(19) 0.63458(15) 0.0336(5) Uani 1 1 d .
C35 C 0.1926(2) 0.53676(17) 0.68532(15) 0.0334(5) Uani 1 1 d .
C36 C 0.2384(2) 0.58680(18) 0.72647(14) 0.0311(4) Uani 1 1 d .
C37 C 0.1818(2) 0.68784(17) 0.87537(14) 0.0318(4) Uani 1 1 d .
C38 C 0.0510(2) 0.71720(18) 0.89602(15) 0.0352(5) Uani 1 1 d .
C39 C -0.0298(2) 0.6749(2) 0.97262(16) 0.0410(5) Uani 1 1 d .
C40 C 0.0192(3) 0.5978(2) 1.03481(16) 0.0439(6) Uani 1 1 d .
C41 C 0.1472(3) 0.56345(19) 1.01753(15) 0.0414(5) Uani 1 1 d .
C42 C 0.2252(2) 0.60646(18) 0.93925(15) 0.0355(5) Uani 1 1 d .
C43 C 0.4215(2) 0.71126(16) 0.76817(14) 0.0298(4) Uani 1 1 d .
C44 C 0.4749(2) 0.73076(17) 0.82367(14) 0.0322(5) Uani 1 1 d .
C45 C 0.6022(2) 0.70948(18) 0.82069(16) 0.0349(5) Uani 1 1 d .
C46 C 0.6861(2) 0.66878(18) 0.75705(16) 0.0360(5) Uani 1 1 d .
C47 C 0.6396(2) 0.65092(19) 0.69899(16) 0.0365(5) Uani 1 1 d .
C48 C 0.5104(2) 0.67290(17) 0.70482(14) 0.0318(4) Uani 1 1 d .
C49 C 0.2481(2) 0.87530(17) 0.75300(14) 0.0297(4) Uani 1 1 d .
C50 C 0.2993(2) 0.93207(18) 0.67016(15) 0.0325(5) Uani 1 1 d .
C51 C 0.2973(2) 1.04163(19) 0.64184(16) 0.0382(5) Uani 1 1 d .
C52 C 0.2463(2) 1.10161(18) 0.69844(18) 0.0415(6) Uani 1 1 d .
C53 C 0.1960(2) 1.05042(19) 0.78136(17) 0.0381(5) Uani 1 1 d .
C54 C 0.1956(2) 0.93997(18) 0.80654(15) 0.0329(5) Uani 1 1 d .
F32 F 0.09346(12) 0.85816(10) 0.65779(8) 0.0347(3) Uani 1 1 d .
F33 F 0.00318(14) 0.76445(11) 0.57887(9) 0.0419(3) Uani 1 1 d .
F34 F 0.06753(15) 0.55118(12) 0.59346(10) 0.0463(4) Uani 1 1 d .
F35 F 0.22415(14) 0.43118(11) 0.69379(10) 0.0440(3) Uani 1 1 d .
F36 F 0.31391(13) 0.52241(10) 0.77657(9) 0.0371(3) Uani 1 1 d .
F38 F -0.00337(13) 0.79329(12) 0.83841(9) 0.0413(3) Uani 1 1 d .
F39 F -0.15516(15) 0.70870(14) 0.98744(11) 0.0545(4) Uani 1 1 d .
F40 F -0.05706(18) 0.55622(14) 1.11006(10) 0.0609(5) Uani 1 1 d .
F41 F 0.19705(18) 0.48706(13) 1.07657(10) 0.0588(4) Uani 1 1 d .
F42 F 0.34830(14) 0.56423(11) 0.92862(9) 0.0430(3) Uani 1 1 d .
F44 F 0.39935(13) 0.77139(11) 0.88679(9) 0.0388(3) Uani 1 1 d .
F45 F 0.64588(14) 0.72937(12) 0.87773(10) 0.0445(3) Uani 1 1 d .
F46 F 0.81092(13) 0.64933(13) 0.75138(10) 0.0467(4) Uani 1 1 d .
F47 F 0.72023(14) 0.61383(14) 0.63567(10) 0.0502(4) Uani 1 1 d .
F48 F 0.47546(13) 0.65430(12) 0.64287(9) 0.0386(3) Uani 1 1 d .
F50 F 0.35578(13) 0.87794(10) 0.61144(8) 0.0373(3) Uani 1 1 d .
F51 F 0.34663(16) 1.09012(12) 0.55965(10) 0.0504(4) Uani 1 1 d .
F52 F 0.24668(18) 1.20881(12) 0.67257(12) 0.0585(4) Uani 1 1 d .
F53 F 0.14676(15) 1.10771(12) 0.83811(11) 0.0490(4) Uani 1 1 d .
F54 F 0.14077(14) 0.89962(11) 0.88886(9) 0.0423(3) Uani 1 1 d .

loop_
_atom_site_aniso_label
_atom_site_aniso_U_11
_atom_site_aniso_U_22
_atom_site_aniso_U_33
_atom_site_aniso_U_23
_atom_site_aniso_U_13
_atom_site_aniso_U_12
Zr1 0.03396(13) 0.02957(12) 0.02833(13) -0.00857(9) -0.01162(9) -0.00212(8)
N1 0.0370(9) 0.0260(9) 0.0308(9) -0.0086(7) -0.0125(8) -0.0024(7)
N2 0.0382(10) 0.0282(9) 0.0317(10) -0.0095(7) -0.0128(8) -0.0001(7)
C1 0.0381(12) 0.0334(11) 0.0303(11) -0.0086(9) -0.0064(9) -0.0031(9)
C2 0.0419(12) 0.0312(11) 0.0294(11) -0.0067(9) -0.0044(9) -0.0035(9)
C3 0.0497(14) 0.0353(12) 0.0277(11) -0.0068(9) -0.0087(10) 0.0016(10)
C4 0.0458(13) 0.0504(14) 0.0294(11) -0.0145(11) -0.0129(10) -0.0025(11)
C5 0.0444(13) 0.0359(12) 0.0330(12) -0.0156(10) -0.0076(10) -0.0019(10)
C6 0.0357(12) 0.0424(14) 0.0466(15) -0.0073(12) -0.0083(11) -0.0021(10)
C7 0.0499(15) 0.0411(14) 0.0493(16) -0.0151(12) 0.0031(13) -0.0174(12)
C8 0.0652(19) 0.0433(15) 0.0410(15) -0.0066(12) -0.0177(13) 0.0118(13)
C9 0.0568(17) 0.077(2) 0.0438(16) -0.0243(16) -0.0221(13) -0.0071(16)
C10 0.0592(18) 0.0403(14) 0.0583(18) -0.0242(14) -0.0137(15) -0.0030(13)
C11 0.0284(10) 0.0293(10) 0.0305(11) -0.0061(8) -0.0067(8) -0.0062(8)
C12 0.0511(15) 0.0339(12) 0.0396(13) -0.0101(11) -0.0208(12) -0.0055(11)
C13 0.0346(11) 0.0277(10) 0.0335(11) -0.0117(9) -0.0044(9) -0.0048(8)
C14 0.0386(12) 0.0310(12) 0.0453(14) -0.0089(10) -0.0118(11) -0.0014(10)
C15 0.0503(15) 0.0341(13) 0.0475(15) -0.0096(11) -0.0165(13) -0.0142(11)
C16 0.0513(16) 0.0382(14) 0.0383(14) -0.0110(12) 0.0026(12) -0.0054(12)
C17 0.0459(13) 0.0298(11) 0.0345(12) -0.0092(10) -0.0135(10) 0.0053(10)
C18 0.0536(15) 0.0292(12) 0.0475(15) -0.0064(11) -0.0168(12) -0.0054(11)
C19 0.0429(14) 0.0475(15) 0.0500(15) -0.0166(12) -0.0183(12) -0.0065(11)
C20 0.0433(14) 0.0536(16) 0.0568(17) -0.0149(13) -0.0149(12) -0.0173(12)
C21 0.061(2) 0.077(2) 0.0589(19) -0.0137(17) -0.0167(16) -0.0244(17)
C22 0.064(2) 0.067(2) 0.075(2) -0.0240(18) -0.0181(17) -0.0281(17)
B31 0.0306(11) 0.0259(11) 0.0294(12) -0.0086(9) -0.0095(9) -0.0021(9)
C31 0.0297(10) 0.0266(10) 0.0292(10) -0.0077(8) -0.0040(8) -0.0068(8)
C32 0.0294(10) 0.0260(10) 0.0313(11) -0.0086(8) -0.0052(8) -0.0046(8)
C33 0.0327(11) 0.0351(11) 0.0313(11) -0.0057(9) -0.0091(9) -0.0103(9)
C34 0.0338(11) 0.0367(12) 0.0362(12) -0.0136(9) -0.0070(9) -0.0139(9)
C35 0.0325(11) 0.0274(10) 0.0412(12) -0.0114(9) -0.0051(9) -0.0088(8)
C36 0.0288(10) 0.0298(10) 0.0344(11) -0.0078(9) -0.0082(9) -0.0049(8)
C37 0.0373(11) 0.0280(10) 0.0306(11) -0.0089(9) -0.0088(9) -0.0042(9)
C38 0.0402(12) 0.0305(11) 0.0330(11) -0.0087(9) -0.0087(9) -0.0019(9)
C39 0.0394(12) 0.0393(13) 0.0405(13) -0.0143(11) -0.0010(10) -0.0060(10)
C40 0.0558(15) 0.0395(13) 0.0316(12) -0.0077(10) -0.0011(11) -0.0142(11)
C41 0.0590(15) 0.0317(12) 0.0316(12) -0.0026(9) -0.0142(11) -0.0084(11)
C42 0.0422(12) 0.0296(11) 0.0351(12) -0.0090(9) -0.0116(10) -0.0028(9)
C43 0.0322(10) 0.0236(9) 0.0346(11) -0.0066(8) -0.0111(9) -0.0045(8)
C44 0.0368(11) 0.0254(10) 0.0348(11) -0.0082(9) -0.0096(9) -0.0045(8)
C45 0.0387(12) 0.0288(11) 0.0424(13) -0.0074(9) -0.0194(10) -0.0061(9)
C46 0.0305(11) 0.0283(11) 0.0476(14) -0.0056(10) -0.0132(10) -0.0038(9)
C47 0.0325(11) 0.0322(11) 0.0424(13) -0.0119(10) -0.0047(10) -0.0039(9)
C48 0.0349(11) 0.0274(10) 0.0356(11) -0.0101(9) -0.0104(9) -0.0051(8)
C49 0.0315(10) 0.0264(10) 0.0349(11) -0.0098(9) -0.0141(9) -0.0019(8)
C50 0.0329(11) 0.0316(11) 0.0378(12) -0.0132(9) -0.0125(9) -0.0035(9)
C51 0.0416(12) 0.0321(11) 0.0439(13) -0.0069(10) -0.0161(10) -0.0092(10)
C52 0.0438(13) 0.0252(11) 0.0609(16) -0.0126(11) -0.0214(12) -0.0033(9)
C53 0.0379(12) 0.0332(11) 0.0548(15) -0.0235(11) -0.0216(11) 0.0033(9)
C54 0.0338(11) 0.0342(11) 0.0346(11) -0.0118(9) -0.0146(9) -0.0006(9)
F32 0.0390(7) 0.0259(6) 0.0405(7) -0.0071(5) -0.0163(6) -0.0014(5)
F33 0.0462(8) 0.0407(8) 0.0444(8) -0.0052(6) -0.0242(6) -0.0091(6)
F34 0.0550(9) 0.0460(8) 0.0516(9) -0.0162(7) -0.0203(7) -0.0201(7)
F35 0.0449(8) 0.0278(7) 0.0666(10) -0.0182(7) -0.0184(7) -0.0061(6)
F36 0.0387(7) 0.0264(6) 0.0494(8) -0.0096(6) -0.0194(6) -0.0006(5)
F38 0.0343(7) 0.0443(8) 0.0383(7) -0.0075(6) -0.0090(6) 0.0023(6)
F39 0.0386(8) 0.0571(10) 0.0537(10) -0.0126(8) 0.0041(7) -0.0051(7)
F40 0.0686(11) 0.0590(10) 0.0377(8) -0.0024(7) 0.0064(8) -0.0190(9)
F41 0.0750(11) 0.0480(9) 0.0404(9) 0.0075(7) -0.0189(8) -0.0066(8)
F42 0.0428(8) 0.0353(7) 0.0451(8) -0.0031(6) -0.0165(6) 0.0012(6)
F44 0.0421(7) 0.0404(7) 0.0403(7) -0.0196(6) -0.0143(6) -0.0008(6)
F45 0.0483(8) 0.0436(8) 0.0520(9) -0.0151(7) -0.0267(7) -0.0044(6)
F46 0.0295(7) 0.0486(8) 0.0606(10) -0.0111(7) -0.0154(7) -0.0032(6)
F47 0.0360(7) 0.0602(10) 0.0566(9) -0.0311(8) -0.0024(7) -0.0015(7)
F48 0.0369(7) 0.0466(8) 0.0378(7) -0.0201(6) -0.0078(6) -0.0066(6)
F50 0.0461(8) 0.0334(7) 0.0335(7) -0.0121(6) -0.0051(6) -0.0107(6)
F51 0.0639(10) 0.0371(8) 0.0468(9) 0.0009(7) -0.0141(7) -0.0192(7)
F52 0.0739(11) 0.0267(7) 0.0802(12) -0.0135(8) -0.0268(9) -0.0093(7)
F53 0.0540(9) 0.0421(8) 0.0654(10) -0.0328(7) -0.0242(8) 0.0047(7)
F54 0.0531(8) 0.0406(8) 0.0360(7) -0.0171(6) -0.0134(6) 0.0008(6)

loop_
_atom_type_symbol
_atom_type_description
_atom_type_scat_dispersion_real
_atom_type_scat_dispersion_imag
_atom_type_scat_source
C C 0.0033 0.0016 'International Tables Vol C Tables 4.2.6.8 and 6.1.1.4'
H H 0.0000 0.0000 'International Tables Vol C Tables 4.2.6.8 and 6.1.1.4'
B B 0.0013 0.0007 'International Tables Vol C Tables 4.2.6.8 and 6.1.1.4'
N N 0.0061 0.0033 'International Tables Vol C Tables 4.2.6.8 and 6.1.1.4'
F F 0.0171 0.0103 'International Tables Vol C Tables 4.2.6.8 and 6.1.1.4'
Zr Zr -2.9673 0.5597 'International Tables Vol C Tables 4.2.6.8 and 6.1.1.4'

loop_
_geom_angle_atom_site_label_1
_geom_angle_atom_site_label_2
_geom_angle_atom_site_label_3
_geom_angle
N1 Zr1 N2 62.13(7)
N1 Zr1 CNT1 124.38(6)
N2 Zr1 CNT1 116.75(6)
N1 Zr1 C19 112.39(9)
N2 Zr1 C19 119.75(9)
CNT1 Zr1 C19 112.88(8)
N1 Zr1 C2 95.15(8)
N2 Zr1 C2 109.21(8)
CNT1 Zr1 C2 29.49(5)
C19 Zr1 C2 130.61(10)
N1 Zr1 C1 108.40(8)
N2 Zr1 C1 88.02(7)
CNT1 Zr1 C1 29.08(5)
C19 Zr1 C1 137.97(10)
C2 Zr1 C1 33.54(7)
N1 Zr1 C3 115.31(8)
N2 Zr1 C3 141.26(8)
CNT1 Zr1 C3 28.86(5)
C19 Zr1 C3 97.50(10)
C2 Zr1 C3 33.19(9)
C1 Zr1 C3 54.86(8)
N1 Zr1 C5 141.16(8)
N2 Zr1 C5 101.24(7)
CNT1 Zr1 C5 28.83(5)
C19 Zr1 C5 106.31(10)
C2 Zr1 C5 55.24(8)
C1 Zr1 C5 33.02(8)
C3 Zr1 C5 54.64(8)
N1 Zr1 C4 147.65(8)
N2 Zr1 C4 133.91(8)
CNT1 Zr1 C4 28.44(6)
C19 Zr1 C4 84.84(10)
C2 Zr1 C4 54.81(9)
C1 Zr1 C4 54.45(8)
C3 Zr1 C4 32.77(9)
C5 Zr1 C4 32.73(8)
N1 Zr1 H20A 122.4(7)
N2 Zr1 H20A 74.6(7)
CNT1 Zr1 H20A 107.8(7)
C19 Zr1 H20A 59.2(7)
C2 Zr1 H20A 135.6(7)
C1 Zr1 H20A 105.9(7)
C3 Zr1 H20A 122.2(7)
C5 Zr1 H20A 80.4(7)
C4 Zr1 H20A 89.8(7)
C11 N1 C13 128.62(19)
C11 N1 Zr1 93.63(13)
C13 N1 Zr1 135.87(14)
C11 N2 C17 122.77(19)
C11 N2 Zr1 92.40(13)
C17 N2 Zr1 144.79(16)
C5 C1 C2 108.6(2)
C5 C1 C6 127.0(2)
C2 C1 C6 124.2(2)
C5 C1 Zr1 75.05(13)
C2 C1 Zr1 72.86(13)
C6 C1 Zr1 122.00(17)
C3 C2 C1 107.3(2)
C3 C2 C7 126.6(2)
C1 C2 C7 125.7(2)
C3 C2 Zr1 74.50(14)
C1 C2 Zr1 73.61(13)
C7 C2 Zr1 122.60(17)
C2 C3 C4 108.6(2)
C2 C3 C8 126.1(3)
C4 C3 C8 125.3(3)
C2 C3 Zr1 72.31(13)
C4 C3 Zr1 75.18(14)
C8 C3 Zr1 120.26(17)
C3 C4 C5 108.0(2)
C3 C4 C9 124.7(3)
C5 C4 C9 126.7(3)
C3 C4 Zr1 72.05(13)
C5 C4 Zr1 72.92(13)
C9 C4 Zr1 127.52(19)
C1 C5 C4 107.5(2)
C1 C5 C10 125.4(2)
C4 C5 C10 126.7(2)
C1 C5 Zr1 71.93(13)
C4 C5 Zr1 74.35(13)
C10 C5 Zr1 124.46(19)
C1 C6 H6A 108(2)
C1 C6 H6B 110(2)
H6A C6 H6B 110(3)
C1 C6 H6C 110.5(18)
H6A C6 H6C 108(3)
H6B C6 H6C 111(3)
C2 C7 H7A 109(2)
C2 C7 H7B 97(3)
H7A C7 H7B 108(2)
C2 C7 H7C 117(2)
H7A C7 H7C 114(2)
H7B C7 H7C 111(2)
C3 C8 H8A 124(3)
C3 C8 H8B 112(3)
H8A C8 H8B 110(2)
C3 C8 H8C 99(2)
H8A C8 H8C 106(2)
H8B C8 H8C 102(2)
C4 C9 H9A 113.5(18)
C4 C9 H9B 110(2)
H9A C9 H9B 102.1(19)
C4 C9 H9C 111(2)
H9A C9 H9C 114(2)
H9B C9 H9C 106(2)
C5 C10 H10A 107(2)
C5 C10 H10B 112(2)
H10A C10 H10B 113(3)
C5 C10 H10C 113(2)
H10A C10 H10C 106(3)
H10B C10 H10C 106(3)
N2 C11 N1 111.77(19)
N2 C11 C12 122.9(2)
N1 C11 C12 125.3(2)
C11 C12 H12A 108(2)
C11 C12 H12B 110(3)
H12A C12 H12B 108(3)
C11 C12 H12C 108(2)
H12A C12 H12C 103(3)
H12B C12 H12C 120(3)
N1 C13 C14 104.20(18)
N1 C13 C16 110.84(19)
C14 C13 C16 108.9(2)
N1 C13 C15 112.88(19)
C14 C13 C15 108.8(2)
C16 C13 C15 110.9(2)
C13 C14 H14A 114.0(17)
C13 C14 H14B 109.7(18)
H14A C14 H14B 105(2)
C13 C14 H14C 105.7(16)
H14A C14 H14C 107(2)
H14B C14 H14C 115(2)
C13 C15 H15A 108.3(19)
C13 C15 H15B 108.9(19)
H15A C15 H15B 112(3)
C13 C15 H15C 113.2(18)
H15A C15 H15C 106(3)
H15B C15 H15C 109(3)
C13 C16 H16A 106(2)
C13 C16 H16B 105(2)
H16A C16 H16B 118(3)
C13 C16 H16C 111(2)
H16A C16 H16C 103(3)
H16B C16 H16C 113(3)
N2 C17 C18 113.8(2)
N2 C17 H17A 109.2(18)
C18 C17 H17A 116.2(19)
N2 C17 H17B 109.2(17)
C18 C17 H17B 114.2(16)
H17A C17 H17B 92(2)
C17 C18 H18A 114(2)
C17 C18 H18B 111.1(18)
H18A C18 H18B 107(3)
C17 C18 H18C 113(2)
H18A C18 H18C 107(3)
H18B C18 H18C 103(3)
C20 C19 Zr1 88.06(16)
C20 C19 H19A 116(2)
Zr1 C19 H19A 122(2)
C20 C19 H19B 124(2)
Zr1 C19 H19B 110(2)
H19A C19 H19B 98(3)
C21 C20 C19 112.1(3)
C21 C20 C22 111.6(3)
C19 C20 C22 114.0(3)
C21 C20 H20A 102.9(14)
C19 C20 H20A 113.6(14)
C22 C20 H20A 101.8(14)
C20 C21 H21A 114.7(13)
C20 C21 H21B 110(2)
H21A C21 H21B 114(2)
C20 C21 H21C 107(2)
H21A C21 H21C 97(3)
H21B C21 H21C 113(3)
C20 C22 H22A 109.0(19)
C20 C22 H22B 115.4(16)
H22A C22 H22B 109(2)
C20 C22 H22C 110(2)
H22A C22 H22C 108(3)
H22B C22 H22C 105(3)
C31 B31 C43 113.88(17)
C31 B31 C49 113.25(17)
C43 B31 C49 102.00(17)
C31 B31 C37 101.66(17)
C43 B31 C37 113.29(18)
C49 B31 C37 113.27(17)
C36 C31 C32 112.7(2)
C36 C31 B31 119.63(19)
C32 C31 B31 127.37(19)
F32 C32 C33 114.69(19)
F32 C32 C31 120.82(19)
C33 C32 C31 124.5(2)
F33 C33 C34 119.5(2)
F33 C33 C32 120.9(2)
C34 C33 C32 119.5(2)
F34 C34 C33 120.4(2)
F34 C34 C35 120.7(2)
C33 C34 C35 118.9(2)
F35 C35 C34 119.8(2)
F35 C35 C36 121.1(2)
C34 C35 C36 119.1(2)
F36 C36 C35 115.95(19)
F36 C36 C31 118.8(2)
C35 C36 C31 125.3(2)
C38 C37 C42 113.4(2)
C38 C37 B31 119.26(19)
C42 C37 B31 127.1(2)
F38 C38 C39 116.1(2)
F38 C38 C37 119.2(2)
C39 C38 C37 124.7(2)
F39 C39 C38 120.8(2)
F39 C39 C40 119.9(2)
C38 C39 C40 119.3(2)
F40 C40 C41 120.8(2)
F40 C40 C39 120.5(2)
C41 C40 C39 118.7(2)
F41 C41 C40 119.9(2)
F41 C41 C42 119.8(2)
C40 C41 C42 120.3(2)
F42 C42 C41 115.1(2)
F42 C42 C37 121.5(2)
C41 C42 C37 123.4(2)
C48 C43 C44 113.3(2)
C48 C43 B31 127.2(2)
C44 C43 B31 119.31(19)
F44 C44 C45 115.8(2)
F44 C44 C43 119.4(2)
C45 C44 C43 124.8(2)
F45 C45 C44 121.0(2)
F45 C45 C46 119.8(2)
C44 C45 C46 119.2(2)
F46 C46 C47 120.6(2)
F46 C46 C45 120.6(2)
C47 C46 C45 118.7(2)
F47 C47 C46 119.4(2)
F47 C47 C48 120.5(2)
C46 C47 C48 120.1(2)
F48 C48 C43 121.2(2)
F48 C48 C47 114.9(2)
C43 C48 C47 123.9(2)
C54 C49 C50 113.2(2)
C54 C49 B31 127.3(2)
C50 C49 B31 119.28(19)
F50 C50 C51 115.9(2)
F50 C50 C49 119.20(19)
C51 C50 C49 124.9(2)
F51 C51 C52 120.0(2)
F51 C51 C50 120.7(2)
C52 C51 C50 119.3(2)
F52 C52 C53 120.9(2)
F52 C52 C51 120.3(2)
C53 C52 C51 118.7(2)
F53 C53 C52 119.7(2)
F53 C53 C54 120.3(2)
C52 C53 C54 120.0(2)
F54 C54 C49 121.8(2)
F54 C54 C53 114.4(2)
C49 C54 C53 123.8(2)

loop_
_geom_bond_atom_site_label_1
_geom_bond_atom_site_label_2
_geom_bond_distance
Zr1 N1 2.1376(18)
Zr1 N2 2.1882(18)
Zr1 CNT1 2.1884(11)
Zr1 C19 2.202(3)
Zr1 C2 2.469(2)
Zr1 C1 2.479(2)
Zr1 C3 2.497(2)
Zr1 C5 2.519(2)
Zr1 C4 2.538(2)
Zr1 H20A 2.25(3)
N1 C11 1.366(3)
N1 C13 1.477(3)
N2 C11 1.331(3)
N2 C17 1.468(3)
C1 C5 1.421(4)
C1 C2 1.428(3)
C1 C6 1.506(3)
C2 C3 1.419(4)
C2 C7 1.505(4)
C3 C4 1.421(4)
C3 C8 1.512(3)
C4 C5 1.425(3)
C4 C9 1.493(4)
C5 C10 1.504(4)
C6 H6A 0.99(4)
C6 H6B 1.05(4)
C6 H6C 1.00(3)
C7 H7A 0.952(17)
C7 H7B 0.956(17)
C7 H7C 0.958(16)
C8 H8A 0.946(18)
C8 H8B 0.969(17)
C8 H8C 1.013(17)
C9 H9A 0.970(16)
C9 H9B 0.989(16)
C9 H9C 0.955(17)
C10 H10A 0.99(4)
C10 H10B 0.95(4)
C10 H10C 1.00(5)
C11 C12 1.490(3)
C12 H12A 0.98(4)
C12 H12B 0.85(4)
C12 H12C 0.92(4)
C13 C14 1.528(3)
C13 C16 1.531(3)
C13 C15 1.535(3)
C14 H14A 1.00(3)
C14 H14B 0.96(3)
C14 H14C 0.96(3)
C15 H15A 0.95(3)
C15 H15B 0.92(3)
C15 H15C 0.98(3)
C16 H16A 0.88(3)
C16 H16B 0.91(4)
C16 H16C 0.98(4)
C17 C18 1.507(4)
C17 H17A 0.90(3)
C17 H17B 1.02(3)
C18 H18A 0.98(4)
C18 H18B 1.04(3)
C18 H18C 0.97(3)
C19 C20 1.524(4)
C19 H19A 1.02(4)
C19 H19B 0.96(3)
C20 C21 1.505(5)
C20 C22 1.538(4)
C20 H20A 1.09(3)
C21 H21A 1.16(3)
C21 H21B 1.14(4)
C21 H21C 0.99(4)
C22 H22A 1.15(4)
C22 H22B 1.23(3)
C22 H22C 1.04(4)
B31 C31 1.651(3)
B31 C43 1.659(3)
B31 C49 1.659(3)
B31 C37 1.662(3)
C31 C36 1.389(3)
C31 C32 1.393(3)
C32 F32 1.356(2)
C32 C33 1.387(3)
C33 F33 1.341(3)
C33 C34 1.378(3)
C34 F34 1.338(3)
C34 C35 1.380(3)
C35 F35 1.341(2)
C35 C36 1.381(3)
C36 F36 1.358(3)
C37 C38 1.393(3)
C37 C42 1.395(3)
C38 F38 1.353(3)
C38 C39 1.379(3)
C39 F39 1.346(3)
C39 C40 1.380(4)
C40 F40 1.339(3)
C40 C41 1.373(4)
C41 F41 1.345(3)
C41 C42 1.386(3)
C42 F42 1.347(3)
C43 C48 1.387(3)
C43 C44 1.392(3)
C44 F44 1.349(3)
C44 C45 1.378(3)
C45 F45 1.347(3)
C45 C46 1.385(3)
C46 F46 1.343(3)
C46 C47 1.369(4)
C47 F47 1.345(3)
C47 C48 1.389(3)
C48 F48 1.357(3)
C49 C54 1.382(3)
C49 C50 1.393(3)
C50 F50 1.355(3)
C50 C51 1.377(3)
C51 F51 1.352(3)
C51 C52 1.375(4)
C52 F52 1.351(3)
C52 C53 1.372(4)
C53 F53 1.350(3)
C53 C54 1.393(3)
C54 F54 1.345(3)
